data_2014492
loop_
_publ_author_name
'Elinor C. Spencer'
'M. Baby Mariyatra'
'Judith A. K. Howard'
'K. Panchanatheswaran'

_publ_section_title
;
 The 2:1 adducts of (benzoylmethylene)triphenylphosphorane with fumaric
 and terephthalic acids
;
_journal_issue 11
_journal_name_full 'Acta Crystallographica Section C'
_journal_page_first o839
_journal_page_last o842
_journal_paper_doi 10.1107/S0108270104023674
_journal_volume 60
_journal_year 2004
_chemical_formula_iupac 'C26 H21 O P, 0.5C4 H4 O4'
_chemical_formula_moiety 'C26 H21 O P, 0.5C4 H4 O4'
_chemical_formula_sum 'C28 H23 O3 P'
_chemical_formula_weight 438.43
_chemical_melting_point 424
_chemical_name_systematic
;
(benzoylmethylene)triphenylphosphorane--fumaric acid (2/1)
;
_space_group_IT_number 14
_symmetry_cell_setting monoclinic
_symmetry_space_group_name_Hall '-P 2ybc'
_symmetry_space_group_name_H-M 'P 1 21/c 1'
_atom_sites_solution_hydrogens difmap
_atom_sites_solution_primary direct
_atom_sites_solution_secondary difmap
_audit_creation_method SHELXL-97
_cell_angle_alpha 90.00
_cell_angle_beta 102.500(2)
_cell_angle_gamma 90.00
_cell_formula_units_Z 4
_cell_length_a 13.0883(6)
_cell_length_b 9.7883(5)
_cell_length_c 17.9970(9)
_cell_measurement_reflns_used 984
_cell_measurement_temperature 120(2)
_cell_measurement_theta_max 27.488
_cell_measurement_theta_min 2.382
_cell_volume 2250.98(19)
_computing_cell_refinement SMART
_computing_data_collection 'SMART (Bruker, 1998)'
_computing_data_reduction 'SAINT (Bruker, 1998)'
_computing_molecular_graphics SHELXTL
_computing_publication_material SHELXTL
_computing_structure_refinement SHELXTL
_computing_structure_solution 'SHELXTL (Bruker, 1998)'
_diffrn_ambient_temperature 120(2)
_diffrn_detector_area_resol_mean 8
_diffrn_measured_fraction_theta_full 0.996
_diffrn_measured_fraction_theta_max 0.996
_diffrn_measurement_device_type 'Bruker SMART CCD 6K area-detector'
_diffrn_measurement_method \w
_diffrn_radiation_monochromator graphite
_diffrn_radiation_source 'fine-focus sealed tube'
_diffrn_radiation_type MoK\a
_diffrn_radiation_wavelength 0.71073
_diffrn_reflns_av_R_equivalents 0.0325
_diffrn_reflns_av_sigmaI/netI 0.0383
_diffrn_reflns_limit_h_max 16
_diffrn_reflns_limit_h_min -16
_diffrn_reflns_limit_k_max 12
_diffrn_reflns_limit_k_min -11
_diffrn_reflns_limit_l_max 23
_diffrn_reflns_limit_l_min -23
_diffrn_reflns_number 17181
_diffrn_reflns_theta_full 27.52
_diffrn_reflns_theta_max 27.52
_diffrn_reflns_theta_min 1.59
_diffrn_standards_decay_% 0
_diffrn_standards_interval_count 0
_diffrn_standards_interval_time 0
_diffrn_standards_number 0
_exptl_absorpt_coefficient_mu 0.150
_exptl_absorpt_correction_T_max 0.968
_exptl_absorpt_correction_T_min 0.756
_exptl_absorpt_correction_type multi-scan
_exptl_absorpt_process_details
;
(SADABS; Sheldrick, 1998)
;
_exptl_crystal_colour Colourless
_exptl_crystal_density_diffrn 1.294
_exptl_crystal_density_meas ?
_exptl_crystal_density_method 'not measured'
_exptl_crystal_description Block
_exptl_crystal_F_000 920
_exptl_crystal_size_max 0.39
_exptl_crystal_size_mid 0.27
_exptl_crystal_size_min 0.22
_refine_diff_density_max 0.409
_refine_diff_density_min -0.363
_refine_ls_goodness_of_fit_ref 1.020
_refine_ls_hydrogen_treatment refall
_refine_ls_matrix_type full
_refine_ls_number_parameters 381
_refine_ls_number_reflns 5164
_refine_ls_number_restraints 0
_refine_ls_restrained_S_all 1.020
_refine_ls_R_factor_all 0.0482
_refine_ls_R_factor_gt 0.0380
_refine_ls_shift/su_max 0.000
_refine_ls_shift/su_mean 0.000
_refine_ls_structure_factor_coef Fsqd
_refine_ls_weighting_details 'calc w=1/[\s^2^(Fo^2^)+(0.0512P)^2^+0.8208P] where P=(Fo^2^+2Fc^2^)/3'
_refine_ls_weighting_scheme calc
_refine_ls_wR_factor_gt 0.0968
_refine_ls_wR_factor_ref 0.1042
_reflns_number_gt 4281
_reflns_number_total 5164
_reflns_threshold_expression I>2\s(I)
_cod_data_source_file gd1343.cif
_cod_data_source_block I
_cod_depositor_comments
;
The following automatic conversions were performed:
'_symmetry_cell_setting' value 'Monoclinic' changed to 'monoclinic'
according to '/home/saulius/struct/CIF-dictionaries/cif_core.dic'
dictionary named 'cif_core.dic' version 2.4.1 from 2010-06-29.

Automatic conversion script
Id: cif_fix_enum 1527 2010-12-29 10:47:43Z saulius 

The following automatic conversions were performed:

'_symmetry_cell_setting' value 'Monoclinic' changed to 'monoclinic'
according to /home/saulius/struct/CIF-dictionaries/cif_core.dic
dictionary named 'cif_core.dic' version 2.4.1 from
2010-06-29.

'_exptl_absorpt_correction_type' value 'Multi-scan'
changed to 'multi-scan' according to
/home/saulius/struct/CIF-dictionaries/cif_core.dic dictionary named
'cif_core.dic' version 2.4.1 from 2010-06-29.

Automatic conversion script
Id: cif_fix_values 1715 2011-07-08 13:25:40Z adriana 

The following automatic conversions were performed:

'_exptl_crystal_density_meas' value 'Not measured' was changed to '?'
- the value is perceived as not measured.

Automatic conversion script
Id: cif_fix_values 3008 2015-01-20 13:52:24Z robertas 
;
_cod_original_sg_symbol_H-M 'P 21/c'
_cod_database_code 2014492
_cod_database_fobs_code 2014492

loop_
_symmetry_equiv_pos_as_xyz
'x, y, z'
'-x, y+1/2, -z+1/2'
'-x, -y, -z'
'x, -y-1/2, z-1/2'

loop_
_atom_site_label
_atom_site_fract_x
_atom_site_fract_y
_atom_site_fract_z
_atom_site_U_iso_or_equiv
_atom_site_adp_type
_atom_site_calc_flag
_atom_site_refinement_flags
_atom_site_occupancy
_atom_site_disorder_assembly
_atom_site_disorder_group
_atom_site_type_symbol
P1 0.15578(3) 0.29489(4) 0.116942(19) 0.01919(10) Uani d . 1 . . P
O1 0.26748(8) 0.28033(10) 0.28037(5) 0.0240(2) Uani d . 1 . . O
O2 0.39840(9) 0.36099(11) 0.39512(6) 0.0321(3) Uani d . 1 . . O
H2A 0.345(2) 0.332(3) 0.3504(17) 0.079(8) Uiso d . 1 . . H
O3 0.33980(9) 0.57307(12) 0.36341(6) 0.0346(3) Uani d . 1 . . O
C1 0.36392(10) 0.07388(13) 0.27647(8) 0.0207(3) Uani d . 1 . . C
C2 0.37744(11) 0.04920(15) 0.35455(8) 0.0249(3) Uani d . 1 . . C
H2 0.3391(13) 0.0998(18) 0.3831(10) 0.027(4) Uiso d . 1 . . H
C3 0.44652(12) -0.05154(16) 0.38948(9) 0.0303(3) Uani d . 1 . . C
H3 0.4539(14) -0.0720(19) 0.4445(11) 0.038(5) Uiso d . 1 . . H
C4 0.50331(12) -0.12699(16) 0.34732(10) 0.0319(3) Uani d . 1 . . C
H4 0.5498(16) -0.198(2) 0.3708(12) 0.041(5) Uiso d . 1 . . H
C5 0.49199(11) -0.10129(16) 0.27023(10) 0.0307(3) Uani d . 1 . . C
H5 0.5312(16) -0.153(2) 0.2408(11) 0.042(5) Uiso d . 1 . . H
C6 0.42279(11) -0.00159(15) 0.23484(9) 0.0247(3) Uani d . 1 . . C
H6 0.4166(13) 0.0192(18) 0.1821(11) 0.030(4) Uiso d . 1 . . H
C7 0.28756(10) 0.18112(14) 0.23947(8) 0.0198(3) Uani d . 1 . . C
C8 0.23982(10) 0.16899(14) 0.16312(8) 0.0219(3) Uani d . 1 . . C
H8 0.2484(13) 0.0898(18) 0.1320(10) 0.028(4) Uiso d . 1 . . H
C9 0.10647(11) 0.23261(14) 0.02154(7) 0.0215(3) Uani d . 1 . . C
C10 0.17593(12) 0.17661(17) -0.01932(8) 0.0285(3) Uani d . 1 . . C
H10 0.2505(16) 0.167(2) 0.0042(11) 0.040(5) Uiso d . 1 . . H
C11 0.13933(12) 0.13232(17) -0.09370(9) 0.0301(3) Uani d . 1 . . C
H11 0.1874(14) 0.0918(19) -0.1210(11) 0.036(5) Uiso d . 1 . . H
C12 0.03405(12) 0.14494(15) -0.12742(8) 0.0275(3) Uani d . 1 . . C
H12 0.0073(14) 0.1153(19) -0.1801(11) 0.036(5) Uiso d . 1 . . H
C13 -0.03549(12) 0.19860(15) -0.08729(9) 0.0285(3) Uani d . 1 . . C
H13 -0.1103(15) 0.2057(18) -0.1094(11) 0.035(5) Uiso d . 1 . . H
C14 0.00079(11) 0.24256(15) -0.01250(8) 0.0247(3) Uani d . 1 . . C
H14 -0.0461(13) 0.2814(17) 0.0127(10) 0.024(4) Uiso d . 1 . . H
C15 0.21684(10) 0.45832(14) 0.10913(8) 0.0214(3) Uani d . 1 . . C
C16 0.22401(11) 0.51085(16) 0.03789(8) 0.0269(3) Uani d . 1 . . C
H16 0.1928(13) 0.4625(17) -0.0081(10) 0.027(4) Uiso d . 1 . . H
C17 0.27617(12) 0.63307(17) 0.03339(9) 0.0314(3) Uani d . 1 . . C
H17 0.2823(14) 0.6684(19) -0.0157(11) 0.034(5) Uiso d . 1 . . H
C18 0.32162(12) 0.70341(16) 0.09927(10) 0.0316(3) Uani d . 1 . . C
H18 0.3594(16) 0.787(2) 0.0937(11) 0.043(5) Uiso d . 1 . . H
C19 0.31347(11) 0.65289(15) 0.17001(9) 0.0280(3) Uani d . 1 . . C
H19 0.3450(15) 0.7014(19) 0.2178(11) 0.037(5) Uiso d . 1 . . H
C20 0.26091(11) 0.53168(15) 0.17519(8) 0.0242(3) Uani d . 1 . . C
H20 0.2561(13) 0.4959(18) 0.2240(10) 0.028(4) Uiso d . 1 . . H
C21 0.04178(10) 0.32295(14) 0.15598(7) 0.0202(3) Uani d . 1 . . C
C22 -0.00575(11) 0.45062(15) 0.15439(8) 0.0222(3) Uani d . 1 . . C
H22 0.0272(13) 0.5299(18) 0.1397(10) 0.026(4) Uiso d . 1 . . H
C23 -0.10330(11) 0.46180(16) 0.17353(8) 0.0250(3) Uani d . 1 . . C
H23 -0.1343(13) 0.5530(18) 0.1714(9) 0.028(4) Uiso d . 1 . . H
C24 -0.15317(11) 0.34601(16) 0.19273(8) 0.0269(3) Uani d . 1 . . C
H24 -0.2207(14) 0.3555(18) 0.2041(10) 0.030(4) Uiso d . 1 . . H
C25 -0.10496(12) 0.21935(16) 0.19535(9) 0.0281(3) Uani d . 1 . . C
H25 -0.1388(15) 0.137(2) 0.2096(11) 0.038(5) Uiso d . 1 . . H
C26 -0.00729(11) 0.20790(15) 0.17754(8) 0.0241(3) Uani d . 1 . . C
H26 0.0256(13) 0.1199(19) 0.1801(10) 0.030(4) Uiso d . 1 . . H
C27 0.39633(11) 0.49353(15) 0.40497(8) 0.0257(3) Uani d . 1 . . C
C28 0.47073(11) 0.54169(16) 0.47523(8) 0.0255(3) Uani d . 1 . . C
H28 0.4751(13) 0.6381(18) 0.4814(10) 0.027(4) Uiso d . 1 . . H

loop_
_atom_site_aniso_label
_atom_site_aniso_U_11
_atom_site_aniso_U_22
_atom_site_aniso_U_33
_atom_site_aniso_U_12
_atom_site_aniso_U_13
_atom_site_aniso_U_23
P1 0.01824(17) 0.02249(18) 0.01583(17) 0.00028(12) 0.00146(13) -0.00248(12)
O1 0.0236(5) 0.0254(5) 0.0207(5) 0.0016(4) 0.0001(4) -0.0053(4)
O2 0.0333(6) 0.0298(6) 0.0273(5) 0.0021(4) -0.0068(5) -0.0083(4)
O3 0.0350(6) 0.0322(6) 0.0304(6) -0.0001(5) -0.0065(5) 0.0003(5)
C1 0.0173(6) 0.0205(6) 0.0225(6) -0.0035(5) 0.0006(5) -0.0007(5)
C2 0.0227(6) 0.0274(7) 0.0232(7) -0.0024(5) 0.0020(6) -0.0009(5)
C3 0.0279(7) 0.0303(8) 0.0291(8) -0.0051(6) -0.0016(6) 0.0070(6)
C4 0.0228(7) 0.0273(8) 0.0423(9) 0.0006(6) -0.0004(6) 0.0079(6)
C5 0.0229(7) 0.0273(8) 0.0418(9) 0.0020(6) 0.0072(6) 0.0007(7)
C6 0.0213(6) 0.0254(7) 0.0268(7) -0.0014(5) 0.0042(6) -0.0004(5)
C7 0.0164(6) 0.0223(7) 0.0202(6) -0.0021(5) 0.0029(5) -0.0013(5)
C8 0.0204(6) 0.0236(7) 0.0202(6) 0.0015(5) 0.0014(5) -0.0038(5)
C9 0.0233(6) 0.0232(7) 0.0167(6) -0.0001(5) 0.0017(5) -0.0009(5)
C10 0.0232(7) 0.0397(8) 0.0222(7) 0.0001(6) 0.0042(6) -0.0057(6)
C11 0.0332(8) 0.0360(9) 0.0219(7) -0.0004(6) 0.0078(6) -0.0055(6)
C12 0.0381(8) 0.0240(7) 0.0178(7) -0.0032(6) 0.0005(6) -0.0018(5)
C13 0.0270(7) 0.0301(8) 0.0232(7) 0.0011(6) -0.0057(6) -0.0023(6)
C14 0.0231(7) 0.0283(7) 0.0213(7) 0.0031(5) 0.0018(6) -0.0026(6)
C15 0.0174(6) 0.0243(7) 0.0222(7) 0.0012(5) 0.0035(5) -0.0009(5)
C16 0.0272(7) 0.0309(8) 0.0221(7) -0.0014(6) 0.0047(6) 0.0001(6)
C17 0.0332(8) 0.0329(8) 0.0298(8) -0.0016(6) 0.0105(6) 0.0038(6)
C18 0.0293(8) 0.0269(8) 0.0399(9) -0.0047(6) 0.0102(7) -0.0010(6)
C19 0.0247(7) 0.0266(7) 0.0314(8) -0.0008(6) 0.0031(6) -0.0035(6)
C20 0.0220(6) 0.0258(7) 0.0238(7) 0.0011(5) 0.0029(5) -0.0015(5)
C21 0.0185(6) 0.0252(7) 0.0158(6) 0.0003(5) 0.0014(5) -0.0024(5)
C22 0.0241(6) 0.0234(7) 0.0183(6) 0.0000(5) 0.0033(5) 0.0005(5)
C23 0.0252(7) 0.0279(7) 0.0212(7) 0.0062(6) 0.0032(5) 0.0007(5)
C24 0.0207(7) 0.0378(8) 0.0222(7) 0.0020(6) 0.0046(5) 0.0002(6)
C25 0.0261(7) 0.0294(8) 0.0287(7) -0.0040(6) 0.0060(6) 0.0018(6)
C26 0.0253(7) 0.0227(7) 0.0241(7) 0.0004(5) 0.0046(6) 0.0007(5)
C27 0.0238(7) 0.0303(8) 0.0219(7) -0.0012(5) 0.0024(6) -0.0032(6)
C28 0.0247(7) 0.0274(8) 0.0232(7) -0.0030(5) 0.0024(6) -0.0048(6)

loop_
_atom_type_symbol
_atom_type_description
_atom_type_scat_dispersion_real
_atom_type_scat_dispersion_imag
_atom_type_scat_source
C C 0.0033 0.0016 'International Tables Vol C Tables 4.2.6.8 and 6.1.1.4'
H H 0.0000 0.0000 'International Tables Vol C Tables 4.2.6.8 and 6.1.1.4'
O O 0.0106 0.0060 'International Tables Vol C Tables 4.2.6.8 and 6.1.1.4'
P P 0.1023 0.0942 'International Tables Vol C Tables 4.2.6.8 and 6.1.1.4'

loop_
_geom_angle_atom_site_label_1
_geom_angle_atom_site_label_2
_geom_angle_atom_site_label_3
_geom_angle_site_symmetry_1
_geom_angle
_geom_angle_publ_flag
C8 P1 C21 . 114.40(7) y
C8 P1 C9 . 105.92(6) y
C21 P1 C9 . 105.46(6) ?
C8 P1 C15 . 114.83(6) y
C21 P1 C15 . 108.23(6) ?
C9 P1 C15 . 107.34(6) ?
C27 O2 H2A . 111.3(16) ?
C6 C1 C2 . 118.89(13) ?
C6 C1 C7 . 121.55(12) ?
C2 C1 C7 . 119.56(12) ?
C3 C2 C1 . 120.29(14) ?
C3 C2 H2 . 120.0(10) ?
C1 C2 H2 . 119.7(10) ?
C4 C3 C2 . 120.22(15) ?
C4 C3 H3 . 119.4(11) ?
C2 C3 H3 . 120.4(11) ?
C3 C4 C5 . 119.86(14) ?
C3 C4 H4 . 120.6(12) ?
C5 C4 H4 . 119.5(12) ?
C4 C5 C6 . 120.30(15) ?
C4 C5 H5 . 120.3(12) ?
C6 C5 H5 . 119.4(12) ?
C5 C6 C1 . 120.42(14) ?
C5 C6 H6 . 120.7(11) ?
C1 C6 H6 . 118.8(11) ?
O1 C7 C8 . 122.00(10) y
O1 C7 C1 . 118.37(12) ?
C8 C7 C1 . 119.58(12) ?
C7 C8 P1 . 121.10(10) y
C7 C8 H8 . 124.0(10) y
P1 C8 H8 . 115.0(10) y
C14 C9 C10 . 119.59(13) ?
C14 C9 P1 . 120.84(11) ?
C10 C9 P1 . 119.55(10) ?
C11 C10 C9 . 120.05(14) ?
C11 C10 H10 . 119.4(12) ?
C9 C10 H10 . 120.5(12) ?
C12 C11 C10 . 119.78(14) ?
C12 C11 H11 . 120.7(11) ?
C10 C11 H11 . 119.5(11) ?
C13 C12 C11 . 120.66(13) ?
C13 C12 H12 . 118.7(11) ?
C11 C12 H12 . 120.7(11) ?
C12 C13 C14 . 119.76(14) ?
C12 C13 H13 . 122.0(11) ?
C14 C13 H13 . 118.3(11) ?
C9 C14 C13 . 120.14(14) ?
C9 C14 H14 . 121.2(10) ?
C13 C14 H14 . 118.6(10) ?
C20 C15 C16 . 119.38(13) ?
C20 C15 P1 . 119.68(11) ?
C16 C15 P1 . 120.90(11) ?
C17 C16 C15 . 120.00(14) ?
C17 C16 H16 . 119.7(10) ?
C15 C16 H16 . 120.3(10) ?
C16 C17 C18 . 120.17(15) ?
C16 C17 H17 . 120.0(11) ?
C18 C17 H17 . 119.8(11) ?
C17 C18 C19 . 120.11(15) ?
C17 C18 H18 . 117.6(12) ?
C19 C18 H18 . 122.3(12) ?
C20 C19 C18 . 120.25(14) ?
C20 C19 H19 . 118.1(11) ?
C18 C19 H19 . 121.6(11) ?
C19 C20 C15 . 120.07(14) ?
C19 C20 H20 . 120.4(10) ?
C15 C20 H20 . 119.5(10) ?
C26 C21 C22 . 120.01(13) ?
C26 C21 P1 . 117.13(10) ?
C22 C21 P1 . 122.16(11) ?
C21 C22 C23 . 119.54(13) ?
C21 C22 H22 . 120.6(10) ?
C23 C22 H22 . 119.8(10) ?
C24 C23 C22 . 120.09(14) ?
C24 C23 H23 . 122.8(10) ?
C22 C23 H23 . 117.1(10) ?
C25 C24 C23 . 120.21(14) ?
C25 C24 H24 . 121.0(11) ?
C23 C24 H24 . 118.8(10) ?
C24 C25 C26 . 119.94(14) ?
C24 C25 H25 . 120.9(11) ?
C26 C25 H25 . 119.2(11) ?
C25 C26 C21 . 120.16(13) ?
C25 C26 H26 . 119.1(10) ?
C21 C26 H26 . 120.7(10) ?
O3 C27 O2 . 125.40(13) ?
O3 C27 C28 . 121.16(14) ?
O2 C27 C28 . 113.43(13) ?
C28 C28 C27 3_666 123.46(18) ?
C28 C28 H28 3_666 121.4(10) ?
C27 C28 H28 . 115.1(10) ?

loop_
_geom_bond_atom_site_label_1
_geom_bond_atom_site_label_2
_geom_bond_site_symmetry_2
_geom_bond_distance
_geom_bond_publ_flag
P1 C8 . 1.7390(10) y
P1 C21 . 1.8030(10) y
P1 C9 . 1.8050(10) y
P1 C15 . 1.8070(10) y
O1 C7 . 1.280(2) y
O2 C27 . 1.311(2) y
O2 H2A . 0.99(3) ?
O3 C27 . 1.214(2) y
C1 C6 . 1.397(2) ?
C1 C2 . 1.3988(19) ?
C1 C7 . 1.5020(18) ?
C2 C3 . 1.392(2) ?
C2 H2 . 0.934(18) ?
C3 C4 . 1.385(2) ?
C3 H3 . 0.995(19) ?
C4 C5 . 1.386(2) ?
C4 H4 . 0.96(2) ?
C5 C6 . 1.389(2) ?
C5 H5 . 0.96(2) ?
C6 H6 . 0.957(18) ?
C7 C8 . 1.386(2) y
C8 H8 . 0.977(18) ?
C9 C14 . 1.3897(19) ?
C9 C10 . 1.399(2) ?
C10 C11 . 1.390(2) ?
C10 H10 . 0.98(2) ?
C11 C12 . 1.386(2) ?
C11 H11 . 0.963(19) ?
C12 C13 . 1.382(2) ?
C12 H12 . 0.980(19) ?
C13 C14 . 1.395(2) ?
C13 H13 . 0.976(19) ?
C14 H14 . 0.920(17) ?
C15 C20 . 1.4018(19) ?
C15 C16 . 1.403(2) ?
C16 C17 . 1.388(2) ?
C16 H16 . 0.963(18) ?
C17 C18 . 1.389(2) ?
C17 H17 . 0.968(19) ?
C18 C19 . 1.391(2) ?
C18 H18 . 0.97(2) ?
C19 C20 . 1.385(2) ?
C19 H19 . 0.991(19) ?
C20 H20 . 0.960(18) ?
C21 C26 . 1.393(2) ?
C21 C22 . 1.3934(19) ?
C22 C23 . 1.397(2) ?
C22 H22 . 0.952(18) ?
C23 C24 . 1.388(2) ?
C23 H23 . 0.977(17) ?
C24 C25 . 1.387(2) ?
C24 H24 . 0.955(18) ?
C25 C26 . 1.388(2) ?
C25 H25 . 0.98(2) ?
C26 H26 . 0.959(18) ?
C27 C28 . 1.4953(19) ?
C28 C28 3_666 1.324(3) ?
C28 H28 . 0.951(18) ?

loop_
_geom_hbond_atom_site_label_D
_geom_hbond_atom_site_label_H
_geom_hbond_atom_site_label_A
_geom_hbond_site_symmetry_A
_geom_hbond_distance_DH
_geom_hbond_distance_HA
_geom_hbond_distance_DA
_geom_hbond_angle_DHA
O2 H2A O1 . 0.99(3) 1.52(3) 2.509(2) 176(3)
C14 H14 Cg1 . 0.92(2) 3.00 3.72 136
C12 H12 Cg1 4_565 0.98(2) 2.61 3.50 152
C13 H13 Cg2 2_565 0.98(2) 2.96 3.69 133
C24 H24 Cg3 3_555 0.96(2) 2.98 3.87 155

loop_
_geom_torsion_atom_site_label_1
_geom_torsion_atom_site_label_2
_geom_torsion_atom_site_label_3
_geom_torsion_atom_site_label_4
_geom_torsion_site_symmetry_4
_geom_torsion
C6 C1 C2 C3 . -1.7(2)
C7 C1 C2 C3 . 178.84(12)
C1 C2 C3 C4 . 0.8(2)
C2 C3 C4 C5 . 0.6(2)
C3 C4 C5 C6 . -1.0(2)
C4 C5 C6 C1 . 0.0(2)
C2 C1 C6 C5 . 1.3(2)
C7 C1 C6 C5 . -179.25(13)
C6 C1 C7 O1 . -152.84(13)
C2 C1 C7 O1 . 26.64(18)
C6 C1 C7 C8 . 28.28(19)
C2 C1 C7 C8 . -152.25(13)
O1 C7 C8 P1 . 4.27(19)
C1 C7 C8 P1 . -176.89(10)
C21 P1 C8 C7 . -60.94(13)
C9 P1 C8 C7 . -176.64(11)
C15 P1 C8 C7 . 65.10(13)
C8 P1 C9 C14 . 135.22(12)
C21 P1 C9 C14 . 13.58(14)
C15 P1 C9 C14 . -101.66(13)
C8 P1 C9 C10 . -46.33(14)
C21 P1 C9 C10 . -167.97(12)
C15 P1 C9 C10 . 76.79(13)
C14 C9 C10 C11 . 0.5(2)
P1 C9 C10 C11 . -177.95(12)
C9 C10 C11 C12 . 0.6(2)
C10 C11 C12 C13 . -1.3(2)
C11 C12 C13 C14 . 1.0(2)
C10 C9 C14 C13 . -0.8(2)
P1 C9 C14 C13 . 177.61(12)
C12 C13 C14 C9 . 0.1(2)
C8 P1 C15 C20 . -63.51(13)
C21 P1 C15 C20 . 65.66(12)
C9 P1 C15 C20 . 179.04(11)
C8 P1 C15 C16 . 114.28(12)
C21 P1 C15 C16 . -116.55(12)
C9 P1 C15 C16 . -3.18(13)
C20 C15 C16 C17 . 1.3(2)
P1 C15 C16 C17 . -176.54(11)
C15 C16 C17 C18 . 0.2(2)
C16 C17 C18 C19 . -1.1(2)
C17 C18 C19 C20 . 0.6(2)
C18 C19 C20 C15 . 0.9(2)
C16 C15 C20 C19 . -1.8(2)
P1 C15 C20 C19 . 176.03(11)
C8 P1 C21 C26 . -40.91(13)
C9 P1 C21 C26 . 75.07(12)
C15 P1 C21 C26 . -170.31(10)
C8 P1 C21 C22 . 148.72(11)
C9 P1 C21 C22 . -95.31(12)
C15 P1 C21 C22 . 19.31(13)
C26 C21 C22 C23 . -0.9(2)
P1 C21 C22 C23 . 169.22(10)
C21 C22 C23 C24 . -1.1(2)
C22 C23 C24 C25 . 2.0(2)
C23 C24 C25 C26 . -1.0(2)
C24 C25 C26 C21 . -0.9(2)
C22 C21 C26 C25 . 1.9(2)
P1 C21 C26 C25 . -168.70(11)
O3 C27 C28 C28 3_666 175.71(19)
O2 C27 C28 C28 3_666 -3.2(3)
